data_7030277
loop_
_publ_author_name
'Benjamin, Sophie L.'
'Levason, William'
'Pugh, David'
'Reid, Gillian'
'Zhang, Wenjian'

_publ_section_title
;
 Preparation and structures of coordination complexes of the very hard
 Lewis acids ZrF4 and HfF4.
;
_journal_issue 40
_journal_name_full 'Dalton transactions (Cambridge, England : 2003)'
_journal_page_first 12548
_journal_page_last 12557
_journal_paper_doi 10.1039/c2dt31501g
_journal_volume 41
_journal_year 2012
_chemical_formula_moiety 'C36 H30 As2 F4 O2 Zr, 2(C H2 Cl2)'
_chemical_formula_sum 'C38 H34 As2 Cl4 F4 O2 Zr'
_chemical_formula_weight 981.51
_chemical_name_systematic
;
cis-tetrafluoro-bis(triphenylarsine oxide)zirconium(IV)
;
_space_group_IT_number 60
_space_group_name_Hall '-P 2n 2ab'
_symmetry_cell_setting orthorhombic
_symmetry_space_group_name_Hall '-P 2n 2ab'
_symmetry_space_group_name_H-M 'P b c n'
_atom_sites_solution_hydrogens geom
_atom_sites_solution_primary direct
_atom_sites_solution_secondary difmap
_audit_creation_date 2012-04-20
_audit_creation_method 'SHELXL-97 + hand edit'
_cell_angle_alpha 90.00
_cell_angle_beta 90.00
_cell_angle_gamma 90.00
_cell_formula_units_Z 4
_cell_length_a 15.175(5)
_cell_length_b 16.254(6)
_cell_length_c 16.340(6)
_cell_measurement_reflns_used 10748
_cell_measurement_temperature 100(2)
_cell_measurement_theta_max 31.2
_cell_measurement_theta_min 1.3
_cell_volume 4030(2)
_computing_cell_refinement 'CrystalClear-SM Expert 2.0 r7 (Rigaku, 2011)'
_computing_data_collection 'CrystalClear-SM Expert 2.0 r7 (Rigaku, 2011)'
_computing_data_reduction 'CrystalClear-SM Expert 2.0 r7 (Rigaku, 2011)'
_computing_structure_refinement 'SHELXL-97 (Sheldrick, 1997)'
_computing_structure_solution 'SHELXS-97 (Sheldrick, 1997)'
_diffrn_ambient_temperature 100(2)
_diffrn_detector 'CCD plate'
_diffrn_detector_type 'Rigaku HG Saturn724+ (2x2 bin mode)'
_diffrn_measured_fraction_theta_full 0.997
_diffrn_measured_fraction_theta_max 0.997
_diffrn_measurement_device 'Four-circle \k diffractometer'
_diffrn_measurement_device_type 'Rigaku AFC12 '
_diffrn_measurement_method 'Profile data from \w-scans'
_diffrn_radiation_collimation 'Confocal mirrors, HF VariMax '
_diffrn_radiation_type MoK\a
_diffrn_radiation_wavelength 0.71073
_diffrn_reflns_av_R_equivalents 0.0739
_diffrn_reflns_av_sigmaI/netI 0.0736
_diffrn_reflns_limit_h_max 18
_diffrn_reflns_limit_h_min -17
_diffrn_reflns_limit_k_max 11
_diffrn_reflns_limit_k_min -20
_diffrn_reflns_limit_l_max 20
_diffrn_reflns_limit_l_min -19
_diffrn_reflns_number 15254
_diffrn_reflns_theta_full 26.00
_diffrn_reflns_theta_max 26.00
_diffrn_reflns_theta_min 2.49
_diffrn_source 'Rotating anode X-ray tube'
_diffrn_source_type 'Rigaku FR-E+ SuperBright'
_diffrn_standards_number 0
_exptl_absorpt_coefficient_mu 2.218
_exptl_absorpt_correction_T_max 1.000
_exptl_absorpt_correction_T_min 0.628
_exptl_absorpt_correction_type multi-scan
_exptl_absorpt_process_details
;Jacobson, R.A. (1998). REQAB. Private communication to the
Rigaku Corporation, Tokyo, Japan.
;
_exptl_crystal_colour colourless
_exptl_crystal_density_diffrn 1.618
_exptl_crystal_density_method 'not measured'
_exptl_crystal_description prism
_exptl_crystal_F_000 1952
_exptl_crystal_size_max 0.08
_exptl_crystal_size_mid 0.06
_exptl_crystal_size_min 0.02
_refine_diff_density_max 0.620
_refine_diff_density_min -0.704
_refine_diff_density_rms 0.123
_refine_ls_extinction_method none
_refine_ls_goodness_of_fit_ref 1.304
_refine_ls_hydrogen_treatment constr
_refine_ls_matrix_type full
_refine_ls_number_parameters 231
_refine_ls_number_reflns 3952
_refine_ls_number_restraints 0
_refine_ls_restrained_S_all 1.304
_refine_ls_R_factor_all 0.0887
_refine_ls_R_factor_gt 0.0787
_refine_ls_shift/su_max 0.000
_refine_ls_shift/su_mean 0.000
_refine_ls_structure_factor_coef Fsqd
_refine_ls_weighting_details 'w=1/[\s^2^(Fo^2^)+(0.0125P)^2^+14.1100P] where P=(Fo^2^+2Fc^2^)/3'
_refine_ls_weighting_scheme calc
_refine_ls_wR_factor_gt 0.1168
_refine_ls_wR_factor_ref 0.1203
_reflns_number_gt 3574
_reflns_number_total 3952
_reflns_threshold_expression I>2sigma(I)
_cod_data_source_file c2dt31501g.txt
_cod_data_source_block 12wz418
_cod_database_code 7030277

loop_
_symmetry_equiv_pos_as_xyz
'x, y, z'
'-x+1/2, -y+1/2, z+1/2'
'-x, y, -z+1/2'
'x+1/2, -y+1/2, -z'
'-x, -y, -z'
'x-1/2, y-1/2, -z-1/2'
'x, -y, z-1/2'
'-x-1/2, y-1/2, z'

loop_
_atom_site_label
_atom_site_type_symbol
_atom_site_fract_x
_atom_site_fract_y
_atom_site_fract_z
_atom_site_U_iso_or_equiv
_atom_site_adp_type
_atom_site_occupancy
_atom_site_symmetry_multiplicity
_atom_site_calc_flag
_atom_site_refinement_flags
Zr1 Zr 0.5000 0.11711(5) 0.2500 0.01268(19) Uani 1 2 d S
As1 As 0.44038(4) 0.26773(4) 0.39836(4) 0.01500(16) Uani 1 1 d .
F1 F 0.5748(2) 0.0336(2) 0.1966(2) 0.0225(8) Uani 1 1 d .
F2 F 0.4124(2) 0.1236(2) 0.1592(2) 0.0222(8) Uani 1 1 d .
O1 O 0.4300(3) 0.2110(3) 0.3130(2) 0.0177(10) Uani 1 1 d .
C1 C 0.5360(4) 0.3440(4) 0.3913(4) 0.0198(14) Uani 1 1 d .
C2 C 0.5205(5) 0.4277(5) 0.3928(5) 0.044(2) Uani 1 1 d .
H2 H 0.4619 0.4481 0.3952 0.052 Uiso 1 1 calc R
C3 C 0.5915(5) 0.4820(5) 0.3907(6) 0.052(2) Uani 1 1 d .
H3 H 0.5813 0.5396 0.3920 0.063 Uiso 1 1 calc R
C4 C 0.6756(5) 0.4527(5) 0.3869(5) 0.0367(19) Uani 1 1 d .
H4 H 0.7236 0.4901 0.3850 0.044 Uiso 1 1 calc R
C5 C 0.6916(4) 0.3688(5) 0.3857(4) 0.0287(17) Uani 1 1 d .
H5 H 0.7505 0.3490 0.3836 0.034 Uiso 1 1 calc R
C6 C 0.6216(4) 0.3135(4) 0.3875(4) 0.0243(15) Uani 1 1 d .
H6 H 0.6321 0.2559 0.3862 0.029 Uiso 1 1 calc R
C7 C 0.4554(4) 0.2006(4) 0.4936(4) 0.0183(14) Uani 1 1 d .
C8 C 0.4212(4) 0.1208(4) 0.4949(4) 0.0176(14) Uani 1 1 d .
H8 H 0.3976 0.0966 0.4467 0.021 Uiso 1 1 calc R
C9 C 0.4225(4) 0.0775(4) 0.5685(4) 0.0229(15) Uani 1 1 d .
H9 H 0.3999 0.0230 0.5703 0.027 Uiso 1 1 calc R
C10 C 0.4561(4) 0.1127(4) 0.6388(4) 0.0214(15) Uani 1 1 d .
H10 H 0.4552 0.0831 0.6889 0.026 Uiso 1 1 calc R
C11 C 0.4912(5) 0.1916(4) 0.6359(4) 0.0260(16) Uani 1 1 d .
H11 H 0.5155 0.2153 0.6840 0.031 Uiso 1 1 calc R
C12 C 0.4914(4) 0.2366(4) 0.5630(4) 0.0218(14) Uani 1 1 d .
H12 H 0.5155 0.2905 0.5611 0.026 Uiso 1 1 calc R
C13 C 0.3324(4) 0.3272(4) 0.4106(4) 0.0160(13) Uani 1 1 d .
C14 C 0.2930(4) 0.3354(4) 0.4866(4) 0.0179(14) Uani 1 1 d .
H14 H 0.3196 0.3122 0.5339 0.022 Uiso 1 1 calc R
C15 C 0.2145(4) 0.3778(4) 0.4926(4) 0.0230(15) Uani 1 1 d .
H15 H 0.1864 0.3831 0.5443 0.028 Uiso 1 1 calc R
C16 C 0.1758(4) 0.4129(4) 0.4233(4) 0.0240(16) Uani 1 1 d .
H16 H 0.1225 0.4431 0.4282 0.029 Uiso 1 1 calc R
C17 C 0.2156(4) 0.4036(4) 0.3469(4) 0.0246(16) Uani 1 1 d .
H17 H 0.1889 0.4262 0.2994 0.030 Uiso 1 1 calc R
C18 C 0.2949(4) 0.3607(4) 0.3410(4) 0.0232(15) Uani 1 1 d .
H18 H 0.3231 0.3545 0.2894 0.028 Uiso 1 1 calc R
Cl1 Cl 0.16179(14) 0.18219(14) 0.22221(12) 0.0448(5) Uani 1 1 d .
Cl2 Cl 0.18828(15) 0.11987(17) 0.38840(13) 0.0607(7) Uani 1 1 d .
C19 C 0.2298(5) 0.1252(5) 0.2887(4) 0.039(2) Uani 1 1 d .
H19A H 0.2364 0.0687 0.2669 0.046 Uiso 1 1 calc R
H19B H 0.2890 0.1507 0.2901 0.046 Uiso 1 1 calc R

loop_
_atom_site_aniso_label
_atom_site_aniso_U_11
_atom_site_aniso_U_22
_atom_site_aniso_U_33
_atom_site_aniso_U_23
_atom_site_aniso_U_13
_atom_site_aniso_U_12
Zr1 0.0125(4) 0.0146(4) 0.0110(4) 0.000 0.0000(4) 0.000
As1 0.0163(3) 0.0164(3) 0.0123(3) -0.0004(3) 0.0012(3) 0.0020(3)
F1 0.0211(19) 0.019(2) 0.027(2) -0.0054(16) 0.0037(17) 0.0056(16)
F2 0.0194(19) 0.026(2) 0.021(2) -0.0064(17) -0.0060(16) 0.0020(16)
O1 0.022(2) 0.021(2) 0.011(2) -0.0005(18) 0.0023(19) -0.0001(19)
C1 0.023(3) 0.022(4) 0.014(3) -0.006(3) 0.004(3) -0.006(3)
C2 0.031(4) 0.022(4) 0.077(6) -0.004(4) 0.007(4) -0.006(3)
C3 0.042(5) 0.027(5) 0.088(7) 0.003(5) 0.010(5) -0.007(4)
C4 0.030(4) 0.033(5) 0.046(5) -0.005(4) 0.007(4) -0.015(4)
C5 0.020(4) 0.044(5) 0.022(4) -0.006(3) -0.003(3) -0.006(3)
C6 0.026(4) 0.025(4) 0.022(4) 0.003(3) -0.003(3) 0.004(3)
C7 0.019(3) 0.022(3) 0.015(3) -0.002(3) 0.000(3) 0.005(3)
C8 0.018(3) 0.018(3) 0.017(3) 0.000(3) -0.003(3) 0.003(3)
C9 0.019(3) 0.025(4) 0.024(4) 0.001(3) 0.000(3) 0.000(3)
C10 0.024(4) 0.027(4) 0.013(3) 0.009(3) 0.002(3) 0.011(3)
C11 0.033(4) 0.029(4) 0.016(3) -0.003(3) -0.003(3) 0.012(3)
C12 0.028(4) 0.019(3) 0.018(3) -0.005(3) 0.000(3) 0.000(3)
C13 0.022(3) 0.016(3) 0.011(3) -0.001(3) 0.005(3) 0.001(3)
C14 0.020(3) 0.015(3) 0.018(3) 0.000(3) -0.001(3) 0.006(3)
C15 0.025(3) 0.024(4) 0.020(3) -0.001(3) 0.001(3) -0.001(3)
C16 0.014(3) 0.019(4) 0.039(4) -0.008(3) 0.003(3) 0.003(3)
C17 0.027(4) 0.023(4) 0.024(4) -0.003(3) -0.002(3) 0.010(3)
C18 0.034(4) 0.019(4) 0.017(3) -0.001(3) 0.005(3) 0.000(3)
Cl1 0.0493(12) 0.0497(13) 0.0354(11) -0.0027(10) -0.0070(10) 0.0122(10)
Cl2 0.0579(15) 0.0868(19) 0.0375(12) 0.0051(13) 0.0055(11) 0.0290(14)
C19 0.026(4) 0.055(6) 0.035(4) 0.002(4) -0.002(3) 0.011(4)

loop_
_atom_type_symbol
_atom_type_description
_atom_type_scat_dispersion_real
_atom_type_scat_dispersion_imag
_atom_type_scat_source
C C 0.0033 0.0016 'International Tables Vol C Tables 4.2.6.8 and 6.1.1.4'
H H 0.0000 0.0000 'International Tables Vol C Tables 4.2.6.8 and 6.1.1.4'
O O 0.0106 0.0060 'International Tables Vol C Tables 4.2.6.8 and 6.1.1.4'
F F 0.0171 0.0103 'International Tables Vol C Tables 4.2.6.8 and 6.1.1.4'
Cl Cl 0.1484 0.1585 'International Tables Vol C Tables 4.2.6.8 and 6.1.1.4'
As As 0.0499 2.0058 'International Tables Vol C Tables 4.2.6.8 and 6.1.1.4'
Zr Zr -2.9673 0.5597 'International Tables Vol C Tables 4.2.6.8 and 6.1.1.4'

loop_
_geom_angle_atom_site_label_1
_geom_angle_atom_site_label_2
_geom_angle_atom_site_label_3
_geom_angle
_geom_angle_site_symmetry_1
_geom_angle_site_symmetry_3
F1 Zr1 F1 93.1(2) 3_655 .
F1 Zr1 F2 95.21(14) 3_655 3_655
F1 Zr1 F2 88.99(15) . 3_655
F1 Zr1 F2 88.99(15) 3_655 .
F1 Zr1 F2 95.21(14) . .
F2 Zr1 F2 173.9(2) 3_655 .
F1 Zr1 O1 89.54(15) 3_655 .
F1 Zr1 O1 174.79(15) . .
F2 Zr1 O1 86.28(15) 3_655 .
F2 Zr1 O1 89.34(15) . .
F1 Zr1 O1 174.79(15) 3_655 3_655
F1 Zr1 O1 89.54(15) . 3_655
F2 Zr1 O1 89.34(15) 3_655 3_655
F2 Zr1 O1 86.28(15) . 3_655
O1 Zr1 O1 88.2(2) . 3_655
O1 As1 C1 112.2(2) . .
O1 As1 C13 106.5(2) . .
C1 As1 C13 109.2(3) . .
O1 As1 C7 111.9(2) . .
C1 As1 C7 109.1(3) . .
C13 As1 C7 107.8(3) . .
As1 O1 Zr1 138.5(2) . .
C2 C1 C6 120.7(6) . .
C2 C1 As1 120.6(5) . .
C6 C1 As1 118.7(5) . .
C1 C2 C3 119.5(7) . .
C1 C2 H2 120.3 . .
C3 C2 H2 120.3 . .
C4 C3 C2 120.3(8) . .
C4 C3 H3 119.9 . .
C2 C3 H3 119.9 . .
C3 C4 C5 120.6(7) . .
C3 C4 H4 119.7 . .
C5 C4 H4 119.7 . .
C4 C5 C6 120.1(6) . .
C4 C5 H5 119.9 . .
C6 C5 H5 119.9 . .
C5 C6 C1 118.9(6) . .
C5 C6 H6 120.5 . .
C1 C6 H6 120.5 . .
C12 C7 C8 121.7(6) . .
C12 C7 As1 118.1(5) . .
C8 C7 As1 119.8(5) . .
C9 C8 C7 118.5(6) . .
C9 C8 H8 120.8 . .
C7 C8 H8 120.8 . .
C10 C9 C8 120.9(6) . .
C10 C9 H9 119.5 . .
C8 C9 H9 119.5 . .
C9 C10 C11 119.7(6) . .
C9 C10 H10 120.1 . .
C11 C10 H10 120.1 . .
C10 C11 C12 120.9(6) . .
C10 C11 H11 119.6 . .
C12 C11 H11 119.6 . .
C7 C12 C11 118.4(6) . .
C7 C12 H12 120.8 . .
C11 C12 H12 120.8 . .
C14 C13 C18 121.4(6) . .
C14 C13 As1 120.8(5) . .
C18 C13 As1 117.7(5) . .
C15 C14 C13 119.0(6) . .
C15 C14 H14 120.5 . .
C13 C14 H14 120.5 . .
C14 C15 C16 120.6(6) . .
C14 C15 H15 119.7 . .
C16 C15 H15 119.7 . .
C17 C16 C15 119.9(6) . .
C17 C16 H16 120.0 . .
C15 C16 H16 120.0 . .
C18 C17 C16 119.3(6) . .
C18 C17 H17 120.3 . .
C16 C17 H17 120.3 . .
C13 C18 C17 119.7(6) . .
C13 C18 H18 120.2 . .
C17 C18 H18 120.2 . .
Cl2 C19 Cl1 112.9(4) . .
Cl2 C19 H19A 109.0 . .
Cl1 C19 H19A 109.0 . .
Cl2 C19 H19B 109.0 . .
Cl1 C19 H19B 109.0 . .
H19A C19 H19B 107.8 . .

loop_
_geom_bond_atom_site_label_1
_geom_bond_atom_site_label_2
_geom_bond_distance
_geom_bond_site_symmetry_2
Zr1 F1 1.973(3) 3_655
Zr1 F1 1.973(3) .
Zr1 F2 1.995(3) 3_655
Zr1 F2 1.995(3) .
Zr1 O1 2.125(4) .
Zr1 O1 2.125(4) 3_655
As1 O1 1.680(4) .
As1 C1 1.911(6) .
As1 C13 1.913(6) .
As1 C7 1.914(6) .
C1 C2 1.380(9) .
C1 C6 1.393(8) .
C2 C3 1.394(10) .
C2 H2 0.9500 .
C3 C4 1.363(10) .
C3 H3 0.9500 .
C4 C5 1.385(10) .
C4 H4 0.9500 .
C5 C6 1.392(9) .
C5 H5 0.9500 .
C6 H6 0.9500 .
C7 C12 1.389(8) .
C7 C8 1.397(8) .
C8 C9 1.394(8) .
C8 H8 0.9500 .
C9 C10 1.381(9) .
C9 H9 0.9500 .
C10 C11 1.390(9) .
C10 H10 0.9500 .
C11 C12 1.397(9) .
C11 H11 0.9500 .
C12 H12 0.9500 .
C13 C14 1.385(8) .
C13 C18 1.383(8) .
C14 C15 1.380(8) .
C14 H14 0.9500 .
C15 C16 1.397(9) .
C15 H15 0.9500 .
C16 C17 1.394(9) .
C16 H16 0.9500 .
C17 C18 1.395(8) .
C17 H17 0.9500 .
C18 H18 0.9500 .
Cl1 C19 1.761(7) .
Cl2 C19 1.749(7) .
C19 H19A 0.9900 .
C19 H19B 0.9900 .
